data_1508394
loop_
_publ_author_name
'Kaur, Manpreet'
'Jasinski, Jerry P.'
'Butcher, Ray J.'
'Yathirajan, Hemmige S.'
'Mayekar, Anil N.'
'Narayana, Badiadka'

_publ_section_title
;
 Crystal and Molecular Structure Studies of Ethyl
 4-(4-Hydroxyphenyl)-6-(6-methoxy-2-naphthyl)-2-oxocyclohex-3-ene-1-carboxylate
 and Ethyl
 4-(3-Bromophenyl)-6-(6-methoxy-2-naphthyl)-2-oxocyclohex-3-ene-1-carboxylate
;
_journal_issue 3
_journal_name_full Crystals
_journal_page_first 1239
_journal_page_last 1247
_journal_paper_doi 10.3390/cryst2031239
_journal_volume 2
_journal_year 2012
_chemical_formula_moiety 'C26 H24 O5'
_chemical_formula_sum 'C26 H24 O5'
_chemical_formula_weight 416.45
_chemical_name_systematic
; 
ethyl 4-(4-hydroxyphenyl) -6-(6-methoxy-2-naphthyl)-2-oxocyclohex
-3-ene-1-carboxylate 
;
_space_group_IT_number 15
_symmetry_cell_setting monoclinic
_symmetry_space_group_name_Hall '-C 2yc'
_symmetry_space_group_name_H-M 'C 1 2/c 1'
_atom_sites_solution_hydrogens geom
_atom_sites_solution_primary direct
_atom_sites_solution_secondary difmap
_cell_angle_alpha 90.00
_cell_angle_beta 108.328(2)
_cell_angle_gamma 90.00
_cell_formula_units_Z 8
_cell_length_a 25.4114(5)
_cell_length_b 8.47440(10)
_cell_length_c 20.6921(4)
_cell_measurement_reflns_used 7850
_cell_measurement_temperature 123(2)
_cell_measurement_theta_max 75.5307
_cell_measurement_theta_min 3.6449
_cell_volume 4229.93(14)
_computing_molecular_graphics 'SHELXTL (Sheldrick, 2008)'
_computing_publication_material 'SHELXTL (Sheldrick, 2008)'
_computing_structure_refinement 'SHELXL-97 (Sheldrick, 2008)'
_computing_structure_solution 'SHELXS-97 (Sheldrick, 2008)'
_diffrn_ambient_temperature 123(2)
_diffrn_detector_area_resol_mean 10.5081
_diffrn_measured_fraction_theta_full 1.000
_diffrn_measured_fraction_theta_max 0.984
_diffrn_measurement_device_type 'Xcalibur, Ruby, Gemini'
_diffrn_measurement_method '\w scans'
_diffrn_radiation_monochromator graphite
_diffrn_radiation_source 'Enhance (Cu) X-ray Source'
_diffrn_radiation_type CuK\a
_diffrn_radiation_wavelength 1.54178
_diffrn_reflns_av_R_equivalents 0.0243
_diffrn_reflns_av_sigmaI/netI 0.0191
_diffrn_reflns_limit_h_max 31
_diffrn_reflns_limit_h_min -29
_diffrn_reflns_limit_k_max 10
_diffrn_reflns_limit_k_min -10
_diffrn_reflns_limit_l_max 14
_diffrn_reflns_limit_l_min -25
_diffrn_reflns_number 13998
_diffrn_reflns_theta_full 67.50
_diffrn_reflns_theta_max 75.71
_diffrn_reflns_theta_min 3.66
_exptl_absorpt_coefficient_mu 0.733
_exptl_absorpt_correction_T_max 1.00000
_exptl_absorpt_correction_T_min 0.94337
_exptl_absorpt_correction_type multi-scan
_exptl_crystal_colour colorless
_exptl_crystal_density_diffrn 1.308
_exptl_crystal_density_method 'not measured'
_exptl_crystal_description prism
_exptl_crystal_F_000 1760
_exptl_crystal_size_max 0.44
_exptl_crystal_size_mid 0.38
_exptl_crystal_size_min 0.29
_refine_diff_density_max 0.566
_refine_diff_density_min -0.651
_refine_diff_density_rms 0.060
_refine_ls_extinction_method none
_refine_ls_goodness_of_fit_ref 1.096
_refine_ls_hydrogen_treatment constr
_refine_ls_matrix_type full
_refine_ls_number_parameters 306
_refine_ls_number_reflns 4326
_refine_ls_number_restraints 82
_refine_ls_restrained_S_all 1.091
_refine_ls_R_factor_all 0.0961
_refine_ls_R_factor_gt 0.0938
_refine_ls_shift/su_max 0.000
_refine_ls_shift/su_mean 0.000
_refine_ls_structure_factor_coef Fsqd
_refine_ls_weighting_details 'calc w=1/[\s^2^(Fo^2^)+(0.0857P)^2^+12.9891P] where P=(Fo^2^+2Fc^2^)/3'
_refine_ls_weighting_scheme calc
_refine_ls_wR_factor_gt 0.2313
_refine_ls_wR_factor_ref 0.2328
_reflns_number_gt 4167
_reflns_number_total 4326
_reflns_threshold_expression >2sigma(I)
_cod_data_source_file C26H24O5_C2_c_crystals-02-01239-s001_DC138.cif
_cod_data_source_block hsy712cu_chateigner_1508394
_cod_original_cell_volume 4229.92(13)
_cod_original_sg_symbol_H-M 'C 2/c'
_cod_database_code 1508394

loop_
_symmetry_equiv_pos_as_xyz
'x, y, z'
'-x, y, -z+1/2'
'x+1/2, y+1/2, z'
'-x+1/2, y+1/2, -z+1/2'
'-x, -y, -z'
'x, -y, z-1/2'
'-x+1/2, -y+1/2, -z'
'x+1/2, -y+1/2, z-1/2'

loop_
_atom_site_label
_atom_site_type_symbol
_atom_site_fract_x
_atom_site_fract_y
_atom_site_fract_z
_atom_site_U_iso_or_equiv
_atom_site_adp_type
_atom_site_occupancy
_atom_site_symmetry_multiplicity
_atom_site_calc_flag
_atom_site_refinement_flags
_atom_site_disorder_assembly
_atom_site_disorder_group
O1A O 0.68353(16) 0.3396(4) 0.88544(17) 0.0618(10) Uani 0.690(2) 1 d PD A 1
H1A H 0.6999 0.2713 0.8693 0.093 Uiso 0.690(2) 1 calc PR A 1
C1A C 0.65078(11) 0.4305(3) 0.83375(12) 0.0419(10) Uani 0.690(2) 1 d PGD A 1
C2A C 0.66916(13) 0.5822(4) 0.82697(15) 0.0433(9) Uani 0.690(2) 1 d PGD A 1
H2A H 0.7044 0.6164 0.8556 0.052 Uiso 0.690(2) 1 calc PR A 1
C3A C 0.63602(19) 0.6838(4) 0.7783(2) 0.0445(7) Uani 0.690(2) 1 d PGD A 1
H3A H 0.6486 0.7875 0.7736 0.053 Uiso 0.690(2) 1 calc PR A 1
C4A C 0.58451(18) 0.6337(5) 0.7364(2) 0.0388(6) Uani 0.690(2) 1 d PGD A 1
C5A C 0.56612(12) 0.4820(5) 0.74315(18) 0.0406(7) Uani 0.690(2) 1 d PGD A 1
H5A H 0.5309 0.4478 0.7145 0.049 Uiso 0.690(2) 1 calc PR A 1
C6A C 0.59926(12) 0.3804(4) 0.79185(15) 0.0427(10) Uani 0.690(2) 1 d PGD A 1
H6A H 0.5867 0.2767 0.7965 0.051 Uiso 0.690(2) 1 calc PR A 1
O2A O 0.51805(19) 1.1608(5) 0.6663(3) 0.0603(13) Uani 0.690(2) 1 d PD A 1
C7A C 0.5470(2) 0.7476(6) 0.6878(3) 0.0390(9) Uani 0.690(2) 1 d PD A 1
C8A C 0.55058(18) 0.9054(6) 0.6992(3) 0.0418(12) Uani 0.690(2) 1 d PD A 1
H8A H 0.5785 0.9428 0.7385 0.050 Uiso 0.690(2) 1 calc PR A 1
C9A C 0.51475(17) 1.0196(5) 0.6553(2) 0.0429(11) Uani 0.690(2) 1 d PD A 1
C10A C 0.47514(16) 0.9563(4) 0.5893(2) 0.0405(8) Uani 0.690(2) 1 d PD A 1
H10A H 0.4947 0.9555 0.5542 0.049 Uiso 0.690(2) 1 calc PR A 1
C11A C 0.45533(16) 0.7896(4) 0.5962(2) 0.0407(9) Uani 0.690(2) 1 d PD A 1
H11A H 0.4342 0.7944 0.6296 0.049 Uiso 0.690(2) 1 calc PR A 1
C12A C 0.5038(2) 0.6806(6) 0.6257(3) 0.0407(11) Uani 0.690(2) 1 d PD A 1
H12C H 0.5215 0.6577 0.5904 0.049 Uiso 0.690(2) 1 calc PR A 1
H12D H 0.4900 0.5796 0.6382 0.049 Uiso 0.690(2) 1 calc PR A 1
O3A O 0.39246(13) 1.0909(4) 0.59365(17) 0.0561(7) Uani 0.690(2) 1 d PD A 1
O4A O 0.42784(14) 1.1446(4) 0.5114(2) 0.0582(8) Uani 0.690(2) 1 d PD A 1
C13A C 0.4262(3) 1.0698(7) 0.5660(3) 0.0461(11) Uani 0.690(2) 1 d PD A 1
C14A C 0.3854(2) 1.2561(6) 0.4794(3) 0.0717(14) Uani 0.690(2) 1 d PD A 1
H14C H 0.3982 1.3265 0.4493 0.086 Uiso 0.690(2) 1 calc PR A 1
H14D H 0.3768 1.3218 0.5144 0.086 Uiso 0.690(2) 1 calc PR A 1
C15A C 0.3309(3) 1.1631(12) 0.4359(5) 0.109(3) Uani 0.690(2) 1 d PD A 1
H15D H 0.3213 1.0834 0.4646 0.163 Uiso 0.690(2) 1 calc PR A 1
H15E H 0.3379 1.1113 0.3971 0.163 Uiso 0.690(2) 1 calc PR A 1
H15F H 0.3001 1.2376 0.4193 0.163 Uiso 0.690(2) 1 calc PR A 1
C16A C 0.38963(8) 0.6608(3) 0.40925(10) 0.0398(7) Uani 0.690(2) 1 d PGD A 1
H16A H 0.3992 0.6514 0.3686 0.048 Uiso 0.690(2) 1 calc PR A 1
C17A C 0.42841(8) 0.7167(3) 0.46831(11) 0.0396(10) Uani 0.690(2) 1 d PGD A 1
H17A H 0.4644 0.7456 0.4680 0.047 Uiso 0.690(2) 1 calc PR A 1
C18A C 0.41445(10) 0.7304(4) 0.52786(10) 0.0385(9) Uani 0.690(2) 1 d PGD A 1
C19A C 0.36172(11) 0.6882(4) 0.52834(11) 0.0383(8) Uani 0.690(2) 1 d PGD A 1
H19A H 0.3522 0.6976 0.5690 0.046 Uiso 0.690(2) 1 calc PR A 1
C20A C 0.32295(9) 0.6322(4) 0.46927(13) 0.0347(6) Uani 0.690(2) 1 d PGD A 1
C21A C 0.33690(8) 0.6185(4) 0.40972(11) 0.0328(6) Uani 0.690(2) 1 d PGD A 1
C22A C 0.29813(10) 0.5626(5) 0.35066(13) 0.0386(6) Uani 0.690(2) 1 d PGD A 1
H22A H 0.3077 0.5532 0.3100 0.046 Uiso 0.690(2) 1 calc PR A 1
C23A C 0.24539(10) 0.5203(6) 0.35113(18) 0.0421(6) Uani 0.690(2) 1 d PGD A 1
C24A C 0.23144(10) 0.5340(6) 0.4107(2) 0.0481(7) Uani 0.690(2) 1 d PGD A 1
H24A H 0.1954 0.5052 0.4110 0.058 Uiso 0.690(2) 1 calc PR A 1
C25A C 0.27021(10) 0.5900(5) 0.46974(17) 0.0459(7) Uani 0.690(2) 1 d PGD A 1
H25A H 0.2607 0.5994 0.5104 0.055 Uiso 0.690(2) 1 calc PR A 1
C26A C 0.2128(4) 0.4389(14) 0.2344(4) 0.0737(13) Uani 0.690(2) 1 d PD A 1
H26D H 0.2218 0.5419 0.2192 0.111 Uiso 0.690(2) 1 calc PR A 1
H26E H 0.1795 0.3967 0.2007 0.111 Uiso 0.690(2) 1 calc PR A 1
H26F H 0.2438 0.3662 0.2396 0.111 Uiso 0.690(2) 1 calc PR A 1
O5A O 0.20299(17) 0.4561(5) 0.2980(2) 0.0509(8) Uani 0.690(2) 1 d PD A 1
O1B O 0.6998(4) 0.3536(11) 0.8631(4) 0.0618(10) Uani 0.310(2) 1 d PD A 2
H1B H 0.7000 0.2632 0.8464 0.093 Uiso 0.310(2) 1 calc PR A 2
C1B C 0.6610(3) 0.4453(9) 0.8179(3) 0.0419(10) Uani 0.310(2) 1 d PGD A 2
C2B C 0.6711(3) 0.6054(10) 0.8134(4) 0.0433(9) Uani 0.310(2) 1 d PGD A 2
H2B H 0.7059 0.6488 0.8390 0.052 Uiso 0.310(2) 1 calc PR A 2
C3B C 0.6303(5) 0.7021(9) 0.7715(5) 0.0445(7) Uani 0.310(2) 1 d PGD A 2
H3B H 0.6373 0.8116 0.7684 0.053 Uiso 0.310(2) 1 calc PR A 2
C4B C 0.5794(4) 0.6387(12) 0.7341(5) 0.0388(6) Uani 0.310(2) 1 d PGD A 2
C5B C 0.5693(3) 0.4786(13) 0.7386(5) 0.0406(7) Uani 0.310(2) 1 d PGD A 2
H5B H 0.5345 0.4352 0.7131 0.049 Uiso 0.310(2) 1 calc PR A 2
C6B C 0.6101(3) 0.3818(9) 0.7805(4) 0.0427(10) Uani 0.310(2) 1 d PGD A 2
H6B H 0.6031 0.2724 0.7836 0.051 Uiso 0.310(2) 1 calc PR A 2
O2B O 0.5047(6) 1.1557(12) 0.6742(7) 0.0603(13) Uani 0.310(2) 1 d PD A 2
C7B C 0.5377(5) 0.7474(13) 0.6879(7) 0.0390(9) Uani 0.310(2) 1 d PD A 2
C8B C 0.5388(5) 0.9038(13) 0.7029(7) 0.0418(12) Uani 0.310(2) 1 d PD A 2
H8B H 0.5669 0.9410 0.7420 0.050 Uiso 0.310(2) 1 calc PR A 2
C9B C 0.4993(4) 1.0165(12) 0.6623(6) 0.0429(11) Uani 0.310(2) 1 d PD A 2
C10B C 0.4499(3) 0.9484(9) 0.6067(4) 0.0405(8) Uani 0.310(2) 1 d PD A 2
H10B H 0.4206 0.9135 0.6264 0.049 Uiso 0.310(2) 1 calc PR A 2
C11B C 0.4688(4) 0.8080(10) 0.5712(4) 0.0407(9) Uani 0.310(2) 1 d PD A 2
H11B H 0.4991 0.8451 0.5536 0.049 Uiso 0.310(2) 1 calc PR A 2
C12B C 0.4927(6) 0.6847(14) 0.6268(6) 0.0407(11) Uani 0.310(2) 1 d PD A 2
H12A H 0.4622 0.6428 0.6422 0.049 Uiso 0.310(2) 1 calc PR A 2
H12B H 0.5078 0.5959 0.6071 0.049 Uiso 0.310(2) 1 calc PR A 2
O3B O 0.4452(4) 1.1183(11) 0.5086(4) 0.0561(7) Uani 0.310(2) 1 d PD A 2
O4B O 0.3789(3) 1.1336(9) 0.5564(4) 0.0582(8) Uani 0.310(2) 1 d PD A 2
C13B C 0.4269(6) 1.0753(16) 0.5519(7) 0.0461(11) Uani 0.310(2) 1 d PD A 2
C14B C 0.3555(5) 1.2445(14) 0.5009(6) 0.0717(14) Uani 0.310(2) 1 d PD A 2
H14A H 0.3783 1.3417 0.5096 0.086 Uiso 0.310(2) 1 calc PR A 2
H14B H 0.3177 1.2738 0.5004 0.086 Uiso 0.310(2) 1 calc PR A 2
C15B C 0.3526(8) 1.176(3) 0.4283(8) 0.109(3) Uani 0.310(2) 1 d PD A 2
H15A H 0.3373 1.0691 0.4234 0.163 Uiso 0.310(2) 1 calc PR A 2
H15B H 0.3900 1.1733 0.4241 0.163 Uiso 0.310(2) 1 calc PR A 2
H15C H 0.3289 1.2439 0.3926 0.163 Uiso 0.310(2) 1 calc PR A 2
C16B C 0.3885(2) 0.6558(9) 0.3920(3) 0.0398(7) Uani 0.310(2) 1 d PGD A 2
H16B H 0.3947 0.6439 0.3494 0.048 Uiso 0.310(2) 1 calc PR A 2
C17B C 0.4304(2) 0.7137(9) 0.4477(3) 0.0396(10) Uani 0.310(2) 1 d PGD A 2
H17B H 0.4653 0.7413 0.4431 0.047 Uiso 0.310(2) 1 calc PR A 2
C18B C 0.4213(3) 0.7310(11) 0.5102(3) 0.0385(9) Uani 0.310(2) 1 d PGD A 2
C19B C 0.3703(3) 0.6906(11) 0.5169(3) 0.0383(8) Uani 0.310(2) 1 d PGD A 2
H19B H 0.3641 0.7025 0.5596 0.046 Uiso 0.310(2) 1 calc PR A 2
C20B C 0.3283(2) 0.6327(10) 0.4612(3) 0.0347(6) Uani 0.310(2) 1 d PGD A 2
C21B C 0.3374(2) 0.6153(9) 0.3988(3) 0.0328(6) Uani 0.310(2) 1 d PGD A 2
C22B C 0.2955(3) 0.5575(12) 0.3431(3) 0.0386(6) Uani 0.310(2) 1 d PGD A 2
H22B H 0.3017 0.5456 0.3004 0.046 Uiso 0.310(2) 1 calc PR A 2
C23B C 0.2445(3) 0.5170(15) 0.3498(5) 0.0421(6) Uani 0.310(2) 1 d PGD A 2
C24B C 0.2354(3) 0.5344(15) 0.4122(5) 0.0481(7) Uani 0.310(2) 1 d PGD A 2
H24B H 0.2005 0.5068 0.4168 0.058 Uiso 0.310(2) 1 calc PR A 2
C25B C 0.2773(3) 0.5923(13) 0.4679(4) 0.0459(7) Uani 0.310(2) 1 d PGD A 2
H25B H 0.2711 0.6041 0.5106 0.055 Uiso 0.310(2) 1 calc PR A 2
C26B C 0.2063(10) 0.437(3) 0.2344(8) 0.0737(13) Uani 0.310(2) 1 d PD A 2
H26A H 0.2153 0.5314 0.2127 0.111 Uiso 0.310(2) 1 calc PR A 2
H26B H 0.1727 0.3878 0.2040 0.111 Uiso 0.310(2) 1 calc PR A 2
H26C H 0.2371 0.3620 0.2439 0.111 Uiso 0.310(2) 1 calc PR A 2
O5B O 0.1971(4) 0.4801(15) 0.2967(6) 0.0509(8) Uani 0.310(2) 1 d PD A 2

loop_
_atom_site_aniso_label
_atom_site_aniso_U_11
_atom_site_aniso_U_22
_atom_site_aniso_U_33
_atom_site_aniso_U_23
_atom_site_aniso_U_13
_atom_site_aniso_U_12
O1A 0.072(2) 0.0520(16) 0.050(2) -0.0002(15) 0.0031(15) 0.0120(16)
C1A 0.050(2) 0.0447(17) 0.0339(19) -0.0009(15) 0.0167(15) 0.0054(15)
C2A 0.0443(15) 0.053(2) 0.0304(19) 0.0012(15) 0.0084(13) -0.0043(14)
C3A 0.0481(16) 0.0463(17) 0.0364(15) 0.0012(13) 0.0096(13) -0.0117(14)
C4A 0.0399(14) 0.0424(14) 0.0340(12) -0.0039(10) 0.0115(10) -0.0047(11)
C5A 0.0429(13) 0.0406(14) 0.0392(13) -0.0090(11) 0.0141(11) -0.0041(11)
C6A 0.054(2) 0.0367(14) 0.0415(19) -0.0049(13) 0.0210(16) -0.0010(15)
O2A 0.080(3) 0.0338(11) 0.0626(18) -0.0052(11) 0.0159(18) -0.0194(14)
C7A 0.037(2) 0.0418(14) 0.0405(13) -0.0026(11) 0.0158(14) -0.0118(13)
C8A 0.040(2) 0.0436(15) 0.0432(15) -0.0046(12) 0.0151(17) -0.0159(15)
C9A 0.048(3) 0.0335(14) 0.0493(18) -0.0031(13) 0.0175(18) -0.0153(17)
C10A 0.0405(19) 0.0341(16) 0.0464(19) 0.0002(14) 0.0130(15) -0.0054(15)
C11A 0.043(2) 0.0347(17) 0.041(2) -0.0018(16) 0.0077(15) -0.0042(15)
C12A 0.044(2) 0.0335(13) 0.0402(13) -0.0030(11) 0.0072(15) -0.0063(15)
O3A 0.0592(16) 0.0522(17) 0.0596(16) -0.0071(14) 0.0227(14) -0.0164(14)
O4A 0.0492(15) 0.0546(18) 0.0787(19) 0.0186(15) 0.0312(15) 0.0137(14)
C13A 0.0512(16) 0.0298(13) 0.056(3) -0.0018(16) 0.0151(18) -0.0103(12)
C14A 0.068(3) 0.056(3) 0.088(3) 0.032(2) 0.019(2) 0.012(2)
C15A 0.069(5) 0.112(5) 0.120(5) 0.034(4) -0.007(4) 0.023(5)
C16A 0.0453(14) 0.0442(15) 0.0329(18) -0.0012(14) 0.0169(13) -0.0014(12)
C17A 0.0359(14) 0.0405(15) 0.044(3) -0.0040(17) 0.0148(15) -0.0027(12)
C18A 0.0408(17) 0.0300(13) 0.040(2) -0.0072(15) 0.0063(15) 0.0026(12)
C19A 0.0475(18) 0.0385(14) 0.0321(15) -0.0027(13) 0.0169(13) 0.0040(13)
C20A 0.0392(13) 0.0297(12) 0.0378(14) -0.0021(11) 0.0160(11) -0.0005(11)
C21A 0.0377(12) 0.0271(11) 0.0325(14) 0.0006(10) 0.0096(10) 0.0034(9)
C22A 0.0446(13) 0.0326(12) 0.0368(14) -0.0012(11) 0.0102(11) 0.0048(11)
C23A 0.0369(12) 0.0298(12) 0.0508(15) -0.0047(11) 0.0014(11) 0.0030(10)
C24A 0.0354(13) 0.0455(15) 0.0642(17) -0.0024(13) 0.0168(12) -0.0042(12)
C25A 0.0465(16) 0.0487(16) 0.0482(15) -0.0034(13) 0.0230(13) -0.0019(14)
C26A 0.067(3) 0.074(2) 0.063(2) -0.0313(18) -0.0047(18) 0.005(2)
O5A 0.0397(13) 0.0371(17) 0.0610(12) -0.0130(11) -0.0056(10) 0.0073(11)
O1B 0.072(2) 0.0520(16) 0.050(2) -0.0002(15) 0.0031(15) 0.0120(16)
C1B 0.050(2) 0.0447(17) 0.0339(19) -0.0009(15) 0.0167(15) 0.0054(15)
C2B 0.0443(15) 0.053(2) 0.0304(19) 0.0012(15) 0.0084(13) -0.0043(14)
C3B 0.0481(16) 0.0463(17) 0.0364(15) 0.0012(13) 0.0096(13) -0.0117(14)
C4B 0.0399(14) 0.0424(14) 0.0340(12) -0.0039(10) 0.0115(10) -0.0047(11)
C5B 0.0429(13) 0.0406(14) 0.0392(13) -0.0090(11) 0.0141(11) -0.0041(11)
C6B 0.054(2) 0.0367(14) 0.0415(19) -0.0049(13) 0.0210(16) -0.0010(15)
O2B 0.080(3) 0.0338(11) 0.0626(18) -0.0052(11) 0.0159(18) -0.0194(14)
C7B 0.037(2) 0.0418(14) 0.0405(13) -0.0026(11) 0.0158(14) -0.0118(13)
C8B 0.040(2) 0.0436(15) 0.0432(15) -0.0046(12) 0.0151(17) -0.0159(15)
C9B 0.048(3) 0.0335(14) 0.0493(18) -0.0031(13) 0.0175(18) -0.0153(17)
C10B 0.0405(19) 0.0341(16) 0.0464(19) 0.0002(14) 0.0130(15) -0.0054(15)
C11B 0.043(2) 0.0347(17) 0.041(2) -0.0018(16) 0.0077(15) -0.0042(15)
C12B 0.044(2) 0.0335(13) 0.0402(13) -0.0030(11) 0.0072(15) -0.0063(15)
O3B 0.0592(16) 0.0522(17) 0.0596(16) -0.0071(14) 0.0227(14) -0.0164(14)
O4B 0.0492(15) 0.0546(18) 0.0787(19) 0.0186(15) 0.0312(15) 0.0137(14)
C13B 0.0512(16) 0.0298(13) 0.056(3) -0.0018(16) 0.0151(18) -0.0103(12)
C14B 0.068(3) 0.056(3) 0.088(3) 0.032(2) 0.019(2) 0.012(2)
C15B 0.069(5) 0.112(5) 0.120(5) 0.034(4) -0.007(4) 0.023(5)
C16B 0.0453(14) 0.0442(15) 0.0329(18) -0.0012(14) 0.0169(13) -0.0014(12)
C17B 0.0359(14) 0.0405(15) 0.044(3) -0.0040(17) 0.0148(15) -0.0027(12)
C18B 0.0408(17) 0.0300(13) 0.040(2) -0.0072(15) 0.0063(15) 0.0026(12)
C19B 0.0475(18) 0.0385(14) 0.0321(15) -0.0027(13) 0.0169(13) 0.0040(13)
C20B 0.0392(13) 0.0297(12) 0.0378(14) -0.0021(11) 0.0160(11) -0.0005(11)
C21B 0.0377(12) 0.0271(11) 0.0325(14) 0.0006(10) 0.0096(10) 0.0034(9)
C22B 0.0446(13) 0.0326(12) 0.0368(14) -0.0012(11) 0.0102(11) 0.0048(11)
C23B 0.0369(12) 0.0298(12) 0.0508(15) -0.0047(11) 0.0014(11) 0.0030(10)
C24B 0.0354(13) 0.0455(15) 0.0642(17) -0.0024(13) 0.0168(12) -0.0042(12)
C25B 0.0465(16) 0.0487(16) 0.0482(15) -0.0034(13) 0.0230(13) -0.0019(14)
C26B 0.067(3) 0.074(2) 0.063(2) -0.0313(18) -0.0047(18) 0.005(2)
O5B 0.0397(13) 0.0371(17) 0.0610(12) -0.0130(11) -0.0056(10) 0.0073(11)

loop_
_atom_type_symbol
_atom_type_description
_atom_type_scat_dispersion_real
_atom_type_scat_dispersion_imag
_atom_type_scat_source
C C 0.0181 0.0091 'International Tables Vol C Tables 4.2.6.8 and 6.1.1.4'
H H 0.0000 0.0000 'International Tables Vol C Tables 4.2.6.8 and 6.1.1.4'
O O 0.0492 0.0322 'International Tables Vol C Tables 4.2.6.8 and 6.1.1.4'

loop_
_geom_angle_atom_site_label_1
_geom_angle_atom_site_label_2
_geom_angle_atom_site_label_3
_geom_angle
C1A O1A H1A 109.5
O1A C1A C2A 117.3(2)
O1A C1A C6A 122.5(2)
C2A C1A C6A 120.0
C3A C2A C1A 120.0
C3A C2A H2A 120.0
C1A C2A H2A 120.0
C2A C3A C4A 120.0
C2A C3A H3A 120.0
C4A C3A H3A 120.0
C5A C4A C3A 120.0
C5A C4A C7A 120.0(3)
C3A C4A C7A 119.8(3)
C4A C5A C6A 120.0
C4A C5A H5A 120.0
C6A C5A H5A 120.0
C5A C6A C1A 120.0
C5A C6A H6A 120.0
C1A C6A H6A 120.0
C8A C7A C4A 121.6(4)
C8A C7A C12A 120.6(4)
C4A C7A C12A 117.8(4)
C7A C8A C9A 124.0(4)
C7A C8A H8A 118.0
C9A C8A H8A 118.0
O2A C9A C8A 123.5(4)
O2A C9A C10A 120.2(4)
C8A C9A C10A 116.0(4)
C9A C10A C11A 112.9(3)
C9A C10A C13A 107.8(4)
C11A C10A C13A 110.7(4)
C9A C10A H10A 108.4
C11A C10A H10A 108.4
C13A C10A H10A 108.4
C12A C11A C10A 110.8(4)
C12A C11A C18A 113.5(3)
C10A C11A C18A 111.2(3)
C12A C11A H11A 107.0
C10A C11A H11A 107.0
C18A C11A H11A 107.0
C11A C12A C7A 113.3(4)
C11A C12A H12C 108.9
C7A C12A H12C 108.9
C11A C12A H12D 108.9
C7A C12A H12D 108.9
H12C C12A H12D 107.7
C13A O4A C14A 119.7(4)
O3A C13A O4A 124.7(5)
O3A C13A C10A 125.8(5)
O4A C13A C10A 109.5(5)
O4A C14A C15A 109.2(5)
O4A C14A H14C 109.8
C15A C14A H14C 109.8
O4A C14A H14D 109.8
C15A C14A H14D 109.8
H14C C14A H14D 108.3
C17A C16A C21A 120.0
C17A C16A H16A 120.0
C21A C16A H16A 120.0
C18A C17A C16A 120.0
C18A C17A H17A 120.0
C16A C17A H17A 120.0
C17A C18A C19A 120.0
C17A C18A C11A 123.4(2)
C19A C18A C11A 116.6(2)
C18A C19A C20A 120.0
C18A C19A H19A 120.0
C20A C19A H19A 120.0
C21A C20A C19A 120.0
C21A C20A C25A 120.0
C19A C20A C25A 120.0
C20A C21A C22A 120.0
C20A C21A C16A 120.0
C22A C21A C16A 120.0
C23A C22A C21A 120.0
C23A C22A H22A 120.0
C21A C22A H22A 120.0
O5A C23A C24A 112.6(3)
O5A C23A C22A 127.3(3)
C24A C23A C22A 120.0
C23A C24A C25A 120.0
C23A C24A H24A 120.0
C25A C24A H24A 120.0
C24A C25A C20A 120.0
C24A C25A H25A 120.0
C20A C25A H25A 120.0
C23A O5A C26A 117.1(5)
C1B O1B H1B 109.5
O1B C1B C2B 119.4(6)
O1B C1B C6B 120.4(6)
C2B C1B C6B 120.0
C3B C2B C1B 120.0
C3B C2B H2B 120.0
C1B C2B H2B 120.0
C4B C3B C2B 120.0
C4B C3B H3B 120.0
C2B C3B H3B 120.0
C3B C4B C5B 120.0
C3B C4B C7B 117.7(8)
C5B C4B C7B 122.3(8)
C6B C5B C4B 120.0
C6B C5B H5B 120.0
C4B C5B H5B 120.0
C5B C6B C1B 120.0
C5B C6B H6B 120.0
C1B C6B H6B 120.0
C8B C7B C4B 119.6(9)
C8B C7B C12B 119.3(9)
C4B C7B C12B 121.0(9)
C7B C8B C9B 123.4(10)
C7B C8B H8B 118.3
C9B C8B H8B 118.3
O2B C9B C8B 121.0(11)
O2B C9B C10B 122.6(10)
C8B C9B C10B 116.4(8)
C9B C10B C13B 108.9(8)
C9B C10B C11B 110.1(7)
C13B C10B C11B 106.8(8)
C9B C10B H10B 110.3
C13B C10B H10B 110.3
C11B C10B H10B 110.3
C12B C11B C10B 105.9(8)
C12B C11B C18B 109.9(7)
C10B C11B C18B 114.9(7)
C12B C11B H11B 108.7
C10B C11B H11B 108.7
C18B C11B H11B 108.7
C7B C12B C11B 113.9(9)
C7B C12B H12A 108.8
C11B C12B H12A 108.8
C7B C12B H12B 108.8
C11B C12B H12B 108.8
H12A C12B H12B 107.7
C13B O4B C14B 109.6(9)
O3B C13B O4B 121.1(10)
O3B C13B C10B 128.4(11)
O4B C13B C10B 110.4(11)
O4B C14B C15B 113.3(11)
O4B C14B H14A 108.9
C15B C14B H14A 108.9
O4B C14B H14B 108.9
C15B C14B H14B 108.9
H14A C14B H14B 107.7
C14B C15B H15A 109.5
C14B C15B H15B 109.5
H15A C15B H15B 109.5
C14B C15B H15C 109.5
H15A C15B H15C 109.5
H15B C15B H15C 109.5
C17B C16B C21B 120.0
C17B C16B H16B 120.0
C21B C16B H16B 120.0
C16B C17B C18B 120.0
C16B C17B H17B 120.0
C18B C17B H17B 120.0
C17B C18B C19B 120.0
C17B C18B C11B 118.4(5)
C19B C18B C11B 121.5(5)
C20B C19B C18B 120.0
C20B C19B H19B 120.0
C18B C19B H19B 120.0
C19B C20B C21B 120.0
C19B C20B C25B 120.0
C21B C20B C25B 120.0
C22B C21B C20B 120.0
C22B C21B C16B 120.0
C20B C21B C16B 120.0
C23B C22B C21B 120.0
C23B C22B H22B 120.0
C21B C22B H22B 120.0
O5B C23B C22B 125.6(7)
O5B C23B C24B 113.8(7)
C22B C23B C24B 120.0
C25B C24B C23B 120.0
C25B C24B H24B 120.0
C23B C24B H24B 120.0
C24B C25B C20B 120.0
C24B C25B H25B 120.0
C20B C25B H25B 120.0
O5B C26B H26A 109.5
O5B C26B H26B 109.5
H26A C26B H26B 109.5
O5B C26B H26C 109.5
H26A C26B H26C 109.5
H26B C26B H26C 109.5
C23B O5B C26B 115.2(12)

loop_
_geom_bond_atom_site_label_1
_geom_bond_atom_site_label_2
_geom_bond_distance
O1A C1A 1.368(4)
O1A H1A 0.8400
C1A C2A 1.3900
C1A C6A 1.3900
C2A C3A 1.3900
C2A H2A 0.9500
C3A C4A 1.3900
C3A H3A 0.9500
C4A C5A 1.3900
C4A C7A 1.500(5)
C5A C6A 1.3900
C5A H5A 0.9500
C6A H6A 0.9500
O2A C9A 1.215(5)
C7A C8A 1.356(6)
C7A C12A 1.513(6)
C8A C9A 1.439(6)
C8A H8A 0.9500
C9A C10A 1.518(5)
C10A C11A 1.521(5)
C10A C13A 1.526(6)
C10A H10A 1.0000
C11A C12A 1.507(6)
C11A C18A 1.551(4)
C11A H11A 1.0000
C12A H12C 0.9900
C12A H12D 0.9900
O3A C13A 1.184(8)
O4A C13A 1.307(7)
O4A C14A 1.431(6)
C14A C15A 1.601(9)
C14A H14C 0.9900
C14A H14D 0.9900
C15A H15D 0.9800
C15A H15E 0.9800
C15A H15F 0.9800
C16A C17A 1.3900
C16A C21A 1.3900
C16A H16A 0.9500
C17A C18A 1.3900
C17A H17A 0.9500
C18A C19A 1.3900
C19A C20A 1.3900
C19A H19A 0.9500
C20A C21A 1.3900
C20A C25A 1.3900
C21A C22A 1.3900
C22A C23A 1.3900
C22A H22A 0.9500
C23A O5A 1.386(4)
C23A C24A 1.3900
C24A C25A 1.3900
C24A H24A 0.9500
C25A H25A 0.9500
C26A O5A 1.421(7)
C26A H26D 0.9800
C26A H26E 0.9800
C26A H26F 0.9800
O1B C1B 1.368(9)
O1B H1B 0.8400
C1B C2B 1.3900
C1B C6B 1.3900
C2B C3B 1.3900
C2B H2B 0.9500
C3B C4B 1.3900
C3B H3B 0.9500
C4B C5B 1.3900
C4B C7B 1.500(10)
C5B C6B 1.3900
C5B H5B 0.9500
C6B H6B 0.9500
O2B C9B 1.204(12)
C7B C8B 1.359(12)
C7B C12B 1.510(12)
C8B C9B 1.447(12)
C8B H8B 0.9500
C9B C10B 1.524(11)
C10B C13B 1.538(12)
C10B C11B 1.552(11)
C10B H10B 1.0000
C11B C12B 1.532(12)
C11B C18B 1.587(8)
C11B H11B 1.0000
C12B H12A 0.9900
C12B H12B 0.9900
O3B C13B 1.189(17)
O4B C13B 1.348(15)
O4B C14B 1.458(11)
C14B C15B 1.591(16)
C14B H14A 0.9900
C14B H14B 0.9900
C15B H15A 0.9800
C15B H15B 0.9800
C15B H15C 0.9800
C16B C17B 1.3900
C16B C21B 1.3900
C16B H16B 0.9500
C17B C18B 1.3900
C17B H17B 0.9500
C18B C19B 1.3900
C19B C20B 1.3900
C19B H19B 0.9500
C20B C21B 1.3900
C20B C25B 1.3900
C21B C22B 1.3900
C22B C23B 1.3900
C22B H22B 0.9500
C23B O5B 1.386(9)
C23B C24B 1.3900
C24B C25B 1.3900
C24B H24B 0.9500
C25B H25B 0.9500
C26B O5B 1.428(14)
C26B H26A 0.9800
C26B H26B 0.9800
C26B H26C 0.9800

loop_
_geom_hbond_atom_site_label_D
_geom_hbond_atom_site_label_H
_geom_hbond_atom_site_label_A
_geom_hbond_distance_DH
_geom_hbond_distance_HA
_geom_hbond_distance_DA
_geom_hbond_angle_DHA
_geom_hbond_site_symmetry_A
O1A H1A O5A 0.84 2.44 3.219(7) 153.8 8_556
O1B H1B O5B 0.84 2.30 3.135(16) 177.4 8_556
O2B H2B1 O2B 0.84 2.55 3.36(3) 162.1 2_656

loop_
_geom_torsion_atom_site_label_1
_geom_torsion_atom_site_label_2
_geom_torsion_atom_site_label_3
_geom_torsion_atom_site_label_4
_geom_torsion
O1A C1A C2A C3A -175.8(3)
C6A C1A C2A C3A 0.0
C1A C2A C3A C4A 0.0
C2A C3A C4A C5A 0.0
C2A C3A C4A C7A 175.1(5)
C3A C4A C5A C6A 0.0
C7A C4A C5A C6A -175.1(5)
C4A C5A C6A C1A 0.0
O1A C1A C6A C5A 175.6(3)
C2A C1A C6A C5A 0.0
C5A C4A C7A C8A 150.1(5)
C3A C4A C7A C8A -25.0(7)
C5A C4A C7A C12A -28.9(7)
C3A C4A C7A C12A 156.0(4)
C4A C7A C8A C9A -178.3(5)
C12A C7A C8A C9A 0.6(9)
C7A C8A C9A O2A 179.4(6)
C7A C8A C9A C10A -6.5(7)
O2A C9A C10A C11A -152.5(4)
C8A C9A C10A C11A 33.2(5)
O2A C9A C10A C13A -29.9(6)
C8A C9A C10A C13A 155.9(4)
C9A C10A C11A C12A -53.5(5)
C13A C10A C11A C12A -174.5(4)
C9A C10A C11A C18A 179.3(3)
C13A C10A C11A C18A 58.3(5)
C10A C11A C12A C7A 47.3(6)
C18A C11A C12A C7A 173.2(4)
C8A C7A C12A C11A -21.9(8)
C4A C7A C12A C11A 157.1(5)
C14A O4A C13A O3A -2.8(9)
C14A O4A C13A C10A 178.9(4)
C9A C10A C13A O3A -67.9(7)
C11A C10A C13A O3A 56.1(7)
C9A C10A C13A O4A 110.3(5)
C11A C10A C13A O4A -125.7(5)
C13A O4A C14A C15A -77.9(7)
C21A C16A C17A C18A 0.0
C16A C17A C18A C19A 0.0
C16A C17A C18A C11A 179.2(3)
C12A C11A C18A C17A -65.7(4)
C10A C11A C18A C17A 60.1(4)
C12A C11A C18A C19A 113.5(4)
C10A C11A C18A C19A -120.7(3)
C17A C18A C19A C20A 0.0
C11A C18A C19A C20A -179.2(3)
C18A C19A C20A C21A 0.0
C18A C19A C20A C25A 180.0
C19A C20A C21A C22A 180.0
C25A C20A C21A C22A 0.0
C19A C20A C21A C16A 0.0
C25A C20A C21A C16A 180.0
C17A C16A C21A C20A 0.0
C17A C16A C21A C22A 180.0
C20A C21A C22A C23A 0.0
C16A C21A C22A C23A 180.0
C21A C22A C23A O5A -176.8(4)
C21A C22A C23A C24A 0.0
O5A C23A C24A C25A 177.2(4)
C22A C23A C24A C25A 0.0
C23A C24A C25A C20A 0.0
C21A C20A C25A C24A 0.0
C19A C20A C25A C24A 180.0
C24A C23A O5A C26A 179.2(6)
C22A C23A O5A C26A -3.8(8)
O1B C1B C2B C3B -175.1(8)
C6B C1B C2B C3B 0.0
C1B C2B C3B C4B 0.0
C2B C3B C4B C5B 0.0
C2B C3B C4B C7B -177.8(11)
C3B C4B C5B C6B 0.0
C7B C4B C5B C6B 177.7(12)
C4B C5B C6B C1B 0.0
O1B C1B C6B C5B 175.1(8)
C2B C1B C6B C5B 0.0
C3B C4B C7B C8B -28(2)
C5B C4B C7B C8B 154.5(13)
C3B C4B C7B C12B 155.6(12)
C5B C4B C7B C12B -22(2)
C4B C7B C8B C9B -178.2(14)
C12B C7B C8B C9B -1(3)
C7B C8B C9B O2B -173.6(17)
C7B C8B C9B C10B 9(2)
O2B C9B C10B C13B 26.1(17)
C8B C9B C10B C13B -156.7(12)
O2B C9B C10B C11B 142.9(13)
C8B C9B C10B C11B -39.9(14)
C9B C10B C11B C12B 60.8(10)
C13B C10B C11B C12B 178.8(10)
C9B C10B C11B C18B -177.8(8)
C13B C10B C11B C18B -59.7(10)
C8B C7B C12B C11B 26(2)
C4B C7B C12B C11B -157.3(13)
C10B C11B C12B C7B -54.4(15)
C18B C11B C12B C7B -179.1(12)
C14B O4B C13B O3B 2.0(18)
C14B O4B C13B C10B -175.6(10)
C9B C10B C13B O3B 76.5(17)
C11B C10B C13B O3B -42.3(18)
C9B C10B C13B O4B -106.0(12)
C11B C10B C13B O4B 135.1(10)
C13B O4B C14B C15B 49.8(16)
C21B C16B C17B C18B 0.0
C16B C17B C18B C19B 0.0
C16B C17B C18B C11B -176.0(6)
C12B C11B C18B C17B -113.0(9)
C10B C11B C18B C17B 127.7(7)
C12B C11B C18B C19B 71.1(10)
C10B C11B C18B C19B -48.2(9)
C17B C18B C19B C20B 0.0
C11B C18B C19B C20B 175.9(7)
C18B C19B C20B C21B 0.0
C18B C19B C20B C25B 180.0
C19B C20B C21B C22B 180.0
C25B C20B C21B C22B 0.0
C19B C20B C21B C16B 0.0
C25B C20B C21B C16B 180.0
C17B C16B C21B C22B 180.0
C17B C16B C21B C20B 0.0
C20B C21B C22B C23B 0.0
C16B C21B C22B C23B 180.0
C21B C22B C23B O5B 170.2(11)
C21B C22B C23B C24B 0.0
O5B C23B C24B C25B -171.3(10)
C22B C23B C24B C25B 0.0
C23B C24B C25B C20B 0.0
C19B C20B C25B C24B 180.0
C21B C20B C25B C24B 0.0
C22B C23B O5B C26B 19(2)
C24B C23B O5B C26B -170.5(15)
